data_9005564
loop_
_publ_author_name
'Miyajima, H.'
'Miyawaki, R.'
'Ito, K.'

_publ_section_title
;
 Matsubaraite, Sr4Ti5(Si2O7)2O8, a new mineral, the Sr-Ti analogue
 of perrierite in jadeitite from the Itoigawa-Ohmi district,
 Niigata Prefecture, Japan
;
_journal_name_full 'European Journal of Mineralogy'
_journal_page_first 1119
_journal_page_last 1128
_journal_paper_doi 10.1127/0935-1221/2002/0014-1119
_journal_volume 14
_journal_year 2002
_chemical_compound_source 'Itoigawa-Ohmi district, Niigata Prefecture, Japan'
_chemical_formula_sum 'O22 Si4 Sr4 Ti5'
_chemical_name_mineral Matsubaraite
_space_group_IT_number 12
_symmetry_space_group_name_Hall '-C 2y'
_symmetry_space_group_name_H-M 'C 1 2/m 1'
_cell_angle_alpha 90
_cell_angle_beta 114.143
_cell_angle_gamma 90
_cell_length_a 13.850
_cell_length_b 5.631
_cell_length_c 11.8920
_cell_formula_units_Z 2
_cell_volume 846.323
_database_code_amcsd 0006952
_exptl_crystal_density_diffrn 4.137
_cod_original_formula_sum 'Sr4 Ti5 Si4 O22'
_cod_database_code 9005564

loop_
_space_group_symop_operation_xyz
x,y,z
1/2+x,1/2+y,z
x,-y,z
1/2+x,1/2-y,z
-x,y,-z
1/2-x,1/2+y,-z
-x,-y,-z
1/2-x,1/2-y,-z

loop_
_atom_site_aniso_label
_atom_site_aniso_U_11
_atom_site_aniso_U_22
_atom_site_aniso_U_33
_atom_site_aniso_U_12
_atom_site_aniso_U_13
_atom_site_aniso_U_23
Sr1 0.00811 0.00870 0.00640 0.00000 0.00344 0.00000
Sr2 0.00790 0.01000 0.00602 0.00000 0.00315 0.00000
Ti1 0.00690 0.00540 0.00270 0.00000 0.00240 0.00000
Ti2 0.00910 0.00450 0.00320 0.00000 0.00210 0.00000
Ti3 0.00830 0.00480 0.00520 0.00000 0.00260 0.00000
Si1 0.00580 0.00610 0.00190 0.00000 0.00200 0.00000
Si2 0.00590 0.00560 0.00390 0.00000 0.00180 0.00000
O1 0.00980 0.00660 0.00410 -0.00100 0.00250 0.00080
O2 0.01040 0.00550 0.00340 0.00000 0.00290 -0.00020
O3 0.00950 0.00770 0.00770 0.00170 0.00330 0.00040
O4 0.00670 0.00540 0.01140 0.00000 0.00440 0.00000
O5 0.00620 0.00750 0.00980 0.00000 0.00380 0.00000
O6 0.01010 0.01170 0.00500 0.00000 0.00380 0.00000
O7 0.00650 0.01400 0.00690 0.00000 0.00000 0.00000
O8 0.01270 0.01310 0.00580 0.00000 0.00440 0.00000

loop_
_atom_site_label
_atom_site_fract_x
_atom_site_fract_y
_atom_site_fract_z
_atom_site_U_iso_or_equiv
Sr1 0.76487 0.00000 0.73287 0.00758
Sr2 0.54607 0.50000 0.73841 0.00788
Ti1 0.00000 0.50000 0.50000 0.00488
Ti2 0.50000 0.74369 0.00000 0.00573
Ti3 0.27126 0.00000 0.00074 0.00616
Si1 0.40654 0.00000 0.73070 0.00450
Si2 0.84194 0.00000 0.45339 0.00520
O1 0.06287 0.26520 0.18240 0.00690
O2 0.29210 0.24910 0.11850 0.00640
O3 0.39456 0.26010 0.41890 0.00830
O4 0.09370 0.00000 0.99980 0.00760
O5 0.40460 0.00000 -0.00070 0.00760
O6 0.47090 0.00000 0.64420 0.00870
O7 0.27910 0.00000 0.65630 0.01000
O8 0.14780 0.00000 0.41090 0.01030

loop_
_cod_related_entry_id
_cod_related_entry_database
_cod_related_entry_code
1 AMCSD 0006952
